data_4121927
loop_
_publ_author_name
'Thompson, Rick'
'Chen, Chun-Hsing'
'Pink, Maren'
'Wu, Gang'
'Mindiola, Daniel J.'

_publ_section_title
;
 A nitrido salt reagent of titanium.
;
_journal_issue 23
_journal_name_full 'Journal of the American Chemical Society'
_journal_page_first 8197
_journal_page_last 8200
_journal_paper_doi 10.1021/ja504020t
_journal_volume 136
_journal_year 2014
_chemical_formula_moiety 'C55 H83 Al N4 O Ti, 0.5 C7 H8'
_chemical_formula_sum 'C58.5 H87 Al N4 O Ti'
_chemical_formula_weight 937.20
_chemical_name_systematic
; 
 ? 
;
_space_group_IT_number 2
_symmetry_cell_setting triclinic
_symmetry_space_group_name_Hall '-P 1'
_symmetry_space_group_name_H-M 'P -1'
_atom_sites_solution_hydrogens geom
_atom_sites_solution_primary direct
_atom_sites_solution_secondary difmap
_audit_creation_method SHELXL-97
_cell_angle_alpha 94.490(2)
_cell_angle_beta 101.744(2)
_cell_angle_gamma 115.885(2)
_cell_formula_units_Z 2
_cell_length_a 12.4424(5)
_cell_length_b 12.4647(5)
_cell_length_c 20.5930(9)
_cell_measurement_reflns_used 9836
_cell_measurement_temperature 150(2)
_cell_measurement_theta_max 27.47
_cell_measurement_theta_min 2.26
_cell_volume 2762.1(2)
_computing_cell_refinement 'APEX II v2010.11.3 (Bruker, 2013)'
_computing_data_collection 'APEX II v2010.11.3 (Bruker, 2013)'
_computing_data_reduction 'APEX II v2010.11.3 (Bruker, 2013)'
_computing_molecular_graphics 'SHELXTL (Bruker, 2013)'
_computing_publication_material 'SHELXTL (Bruker, 2013)'
_computing_structure_refinement 'SHELXL-97 (Sheldrick, 2010)'
_computing_structure_solution 'SIR-2004 (Burla et al., 2005)'
_diffrn_ambient_temperature 150(2)
_diffrn_detector 'CCD area detector'
_diffrn_detector_area_resol_mean 83.33
_diffrn_detector_type 'Bruker APEXII'
_diffrn_measured_fraction_theta_full 0.982
_diffrn_measured_fraction_theta_max 0.982
_diffrn_measurement_details '0.50 degree frames measured for 20 seconds each'
_diffrn_measurement_device 'APEX Kappa Duo'
_diffrn_measurement_device_type Kappa
_diffrn_measurement_method 'omega and phi scans'
_diffrn_radiation_monochromator graphite
_diffrn_radiation_source 'fine-focus sealed tube'
_diffrn_radiation_type MoK\a
_diffrn_radiation_wavelength 0.71073
_diffrn_reflns_av_R_equivalents 0.0268
_diffrn_reflns_av_sigmaI/netI 0.0258
_diffrn_reflns_limit_h_max 16
_diffrn_reflns_limit_h_min -16
_diffrn_reflns_limit_k_max 15
_diffrn_reflns_limit_k_min -16
_diffrn_reflns_limit_l_max 26
_diffrn_reflns_limit_l_min -23
_diffrn_reflns_number 46491
_diffrn_reflns_theta_full 27.53
_diffrn_reflns_theta_max 27.53
_diffrn_reflns_theta_min 1.85
_exptl_absorpt_coefficient_mu 0.212
_exptl_absorpt_correction_T_max 0.9689
_exptl_absorpt_correction_T_min 0.9568
_exptl_absorpt_correction_type multi-scan
_exptl_absorpt_process_details 'SADABS, R. Blessing; 1995'
_exptl_crystal_colour black
_exptl_crystal_density_diffrn 1.127
_exptl_crystal_density_method 'not measured'
_exptl_crystal_description block
_exptl_crystal_F_000 1018
_exptl_crystal_size_max 0.21
_exptl_crystal_size_mid 0.20
_exptl_crystal_size_min 0.15
_refine_diff_density_max 1.180
_refine_diff_density_min -0.703
_refine_diff_density_rms 0.068
_refine_ls_extinction_method none
_refine_ls_goodness_of_fit_ref 1.020
_refine_ls_hydrogen_treatment constr
_refine_ls_matrix_type full
_refine_ls_number_parameters 608
_refine_ls_number_reflns 12508
_refine_ls_number_restraints 20
_refine_ls_restrained_S_all 1.032
_refine_ls_R_factor_all 0.0791
_refine_ls_R_factor_gt 0.0653
_refine_ls_shift/su_max 0.001
_refine_ls_shift/su_mean 0.000
_refine_ls_structure_factor_coef Fsqd
_refine_ls_weighting_details 'calc w=1/[\s^2^(Fo^2^)+(0.1020P)^2^+3.1140P] where P=(Fo^2^+2Fc^2^)/3'
_refine_ls_weighting_scheme calc
_refine_ls_wR_factor_gt 0.1805
_refine_ls_wR_factor_ref 0.1937
_reflns_number_gt 10274
_reflns_number_total 12508
_reflns_threshold_expression >2sigma(I)
_cod_data_source_file ja504020t_si_006.cif
_cod_data_source_block 13079
_cod_depositor_comments 'Adding full bibliography for 4121925--4121929.cif.'
_cod_original_sg_symbol_H-M P-1
_cod_original_formula_sum 'C58.50 H87 Al N4 O Ti'
_cod_database_code 4121927

loop_
_symmetry_equiv_pos_as_xyz
'x, y, z'
'-x, -y, -z'

loop_
_atom_site_label
_atom_site_type_symbol
_atom_site_fract_x
_atom_site_fract_y
_atom_site_fract_z
_atom_site_U_iso_or_equiv
_atom_site_adp_type
_atom_site_occupancy
_atom_site_symmetry_multiplicity
_atom_site_calc_flag
_atom_site_refinement_flags
_atom_site_disorder_assembly
_atom_site_disorder_group
Ti1 Ti 0.38835(3) 0.18384(3) 0.281480(18) 0.02111(11) Uani 1 1 d . . .
Al1 Al 0.10210(7) 0.11922(8) 0.17365(4) 0.0376(2) Uani 1 1 d . . .
O1 O -0.00154(19) -0.05496(19) 0.16768(11) 0.0524(5) Uani 1 1 d . . .
N1 N 0.43429(18) 0.04614(17) 0.25869(10) 0.0264(4) Uani 1 1 d . . .
N2 N 0.5072(2) 0.30537(18) 0.23580(10) 0.0331(5) Uani 1 1 d . . .
N3 N 0.39996(16) 0.22780(16) 0.38012(9) 0.0236(4) Uani 1 1 d . . .
N4 N 0.24241(18) 0.13731(18) 0.23378(10) 0.0296(4) Uani 1 1 d . . .
C1 C 0.6290(3) 0.0131(3) 0.27058(19) 0.0538(8) Uani 1 1 d . . .
C2 C 0.5554(2) 0.0889(2) 0.26750(13) 0.0342(5) Uani 1 1 d . . .
C3 C 0.6362(2) 0.2168(2) 0.27724(14) 0.0375(6) Uani 1 1 d . . .
H3 H 0.7184 0.2394 0.3024 0.045 Uiso 1 1 calc R . .
C4 C 0.6211(2) 0.3150(2) 0.25802(12) 0.0352(5) Uani 1 1 d . . .
C5 C 0.7463(3) 0.4358(3) 0.27077(15) 0.0481(7) Uani 1 1 d . . .
C6 C 0.7042(6) 0.0456(5) 0.2181(4) 0.119(2) Uani 1 1 d . . .
H6A H 0.6519 0.0460 0.1757 0.179 Uiso 1 1 calc R . .
H6B H 0.7330 -0.0148 0.2103 0.179 Uiso 1 1 calc R . .
H6C H 0.7757 0.1261 0.2349 0.179 Uiso 1 1 calc R . .
C7 C 0.7175(4) 0.0503(4) 0.3422(3) 0.0821(14) Uani 1 1 d . . .
H7A H 0.6694 0.0354 0.3758 0.123 Uiso 1 1 calc R . .
H7B H 0.7767 0.1367 0.3505 0.123 Uiso 1 1 calc R . .
H7C H 0.7625 0.0022 0.3458 0.123 Uiso 1 1 calc R . .
C8 C 0.5542(3) -0.1248(3) 0.2550(2) 0.0635(10) Uani 1 1 d . . .
H8A H 0.4972 -0.1508 0.2097 0.095 Uiso 1 1 calc R . .
H8B H 0.5068 -0.1514 0.2884 0.095 Uiso 1 1 calc R . .
H8C H 0.6105 -0.1607 0.2569 0.095 Uiso 1 1 calc R . .
C9 C 0.7850(3) 0.4872(3) 0.34574(17) 0.0578(9) Uani 1 1 d . . .
H9A H 0.7215 0.5054 0.3575 0.087 Uiso 1 1 calc R . .
H9B H 0.8640 0.5618 0.3568 0.087 Uiso 1 1 calc R . .
H9C H 0.7946 0.4275 0.3714 0.087 Uiso 1 1 calc R . .
C10 C 0.8526(4) 0.4108(4) 0.2571(3) 0.0901(16) Uani 1 1 d . . .
H10A H 0.9275 0.4881 0.2634 0.135 Uiso 1 1 calc R . .
H10B H 0.8277 0.3668 0.2107 0.135 Uiso 1 1 calc R . .
H10C H 0.8696 0.3618 0.2887 0.135 Uiso 1 1 calc R . .
C11 C 0.7438(4) 0.5313(4) 0.2306(2) 0.0942(18) Uani 1 1 d . . .
H11A H 0.6840 0.5569 0.2409 0.141 Uiso 1 1 calc R . .
H11B H 0.7195 0.4976 0.1822 0.141 Uiso 1 1 calc R . .
H11C H 0.8264 0.6015 0.2425 0.141 Uiso 1 1 calc R . .
C12 C 0.3431(2) -0.0817(2) 0.24295(12) 0.0294(5) Uani 1 1 d . . .
C13 C 0.3020(3) -0.1413(2) 0.29481(14) 0.0365(6) Uani 1 1 d . . .
C14 C 0.2140(3) -0.2649(2) 0.27771(17) 0.0486(7) Uani 1 1 d . . .
H14 H 0.1865 -0.3067 0.3124 0.058 Uiso 1 1 calc R . .
C15 C 0.1673(3) -0.3261(2) 0.21224(18) 0.0545(8) Uani 1 1 d . . .
H15 H 0.1102 -0.4103 0.2019 0.065 Uiso 1 1 calc R . .
C16 C 0.2033(3) -0.2655(3) 0.16158(17) 0.0536(8) Uani 1 1 d . . .
H16 H 0.1684 -0.3080 0.1161 0.064 Uiso 1 1 calc R . .
C17 C 0.2906(3) -0.1420(2) 0.17502(14) 0.0412(6) Uani 1 1 d . B .
C18 C 0.3498(3) -0.0814(2) 0.36883(14) 0.0451(7) Uani 1 1 d . . .
H18 H 0.4059 0.0068 0.3720 0.054 Uiso 1 1 calc R . .
C19 C 0.4264(4) -0.1349(4) 0.41017(19) 0.0683(10) Uani 1 1 d . . .
H19A H 0.4975 -0.1221 0.3924 0.102 Uiso 1 1 calc R . .
H19B H 0.3744 -0.2221 0.4067 0.102 Uiso 1 1 calc R . .
H19C H 0.4559 -0.0943 0.4576 0.102 Uiso 1 1 calc R . .
C20 C 0.2453(4) -0.0909(3) 0.39913(18) 0.0557(8) Uani 1 1 d . . .
H20A H 0.1984 -0.0556 0.3729 0.084 Uiso 1 1 calc R . .
H20B H 0.2799 -0.0468 0.4460 0.084 Uiso 1 1 calc R . .
H20C H 0.1903 -0.1766 0.3980 0.084 Uiso 1 1 calc R . .
C21 C 0.3230(3) -0.0797(3) 0.11591(16) 0.0585(9) Uani 1 1 d D . .
H21 H 0.3869 0.0070 0.1326 0.070 Uiso 1 1 calc R A 1
C22 C 0.3732(6) -0.1507(6) 0.0743(3) 0.0712(15) Uani 0.718(7) 1 d PD B 1
H22A H 0.3076 -0.2340 0.0558 0.107 Uiso 0.718(7) 1 calc PR B 1
H22B H 0.4444 -0.1525 0.1040 0.107 Uiso 0.718(7) 1 calc PR B 1
H22C H 0.3986 -0.1097 0.0373 0.107 Uiso 0.718(7) 1 calc PR B 1
C23 C 0.2076(6) -0.0876(7) 0.0725(3) 0.0694(16) Uani 0.718(7) 1 d PD B 1
H23A H 0.1456 -0.1730 0.0569 0.104 Uiso 0.718(7) 1 calc PR B 1
H23B H 0.2257 -0.0499 0.0334 0.104 Uiso 0.718(7) 1 calc PR B 1
H23C H 0.1753 -0.0450 0.0985 0.104 Uiso 0.718(7) 1 calc PR B 1
C22D C 0.4406(12) -0.0508(15) 0.0942(7) 0.0712(15) Uani 0.282(7) 1 d PD B 2
H22D H 0.4423 -0.0070 0.0566 0.107 Uiso 0.282(7) 1 calc PR B 2
H22E H 0.4427 -0.1265 0.0797 0.107 Uiso 0.282(7) 1 calc PR B 2
H22F H 0.5129 -0.0001 0.1322 0.107 Uiso 0.282(7) 1 calc PR B 2
C23D C 0.2212(17) -0.108(2) 0.0503(8) 0.0694(16) Uani 0.282(7) 1 d PD B 2
H23D H 0.1503 -0.1034 0.0617 0.104 Uiso 0.282(7) 1 calc PR B 2
H23E H 0.1946 -0.1892 0.0255 0.104 Uiso 0.282(7) 1 calc PR B 2
H23F H 0.2544 -0.0478 0.0220 0.104 Uiso 0.282(7) 1 calc PR B 2
C24 C 0.4768(3) 0.3819(2) 0.19454(13) 0.0422(7) Uani 1 1 d . . .
C25 C 0.4443(4) 0.4657(3) 0.22174(15) 0.0602(10) Uani 1 1 d . . .
C26 C 0.4141(5) 0.5386(3) 0.18031(19) 0.0859(16) Uani 1 1 d . . .
H26 H 0.3916 0.5958 0.1985 0.103 Uiso 1 1 calc R . .
C27 C 0.4170(5) 0.5281(4) 0.1138(2) 0.0917(17) Uani 1 1 d . . .
H27 H 0.3993 0.5795 0.0866 0.110 Uiso 1 1 calc R . .
C28 C 0.4456(4) 0.4429(4) 0.08708(18) 0.0722(12) Uani 1 1 d . . .
H28 H 0.4464 0.4359 0.0409 0.087 Uiso 1 1 calc R . .
C29 C 0.4738(3) 0.3656(3) 0.12509(15) 0.0551(9) Uani 1 1 d . D .
C30 C 0.4441(5) 0.4849(3) 0.29486(17) 0.0702(12) Uani 1 1 d . . .
H30 H 0.4665 0.4259 0.3166 0.084 Uiso 1 1 calc R . .
C31 C 0.3190(5) 0.4583(4) 0.3001(2) 0.0816(14) Uani 1 1 d . . .
H31A H 0.3185 0.4654 0.3477 0.122 Uiso 1 1 calc R . .
H31B H 0.2598 0.3756 0.2759 0.122 Uiso 1 1 calc R . .
H31C H 0.2954 0.5162 0.2801 0.122 Uiso 1 1 calc R . .
C32 C 0.5387(5) 0.6133(4) 0.3338(2) 0.0947(17) Uani 1 1 d . . .
H32A H 0.5351 0.6204 0.3810 0.142 Uiso 1 1 calc R . .
H32B H 0.5192 0.6731 0.3132 0.142 Uiso 1 1 calc R . .
H32C H 0.6221 0.6282 0.3321 0.142 Uiso 1 1 calc R . .
C33 C 0.4933(4) 0.2661(5) 0.09201(18) 0.0901(17) Uani 1 1 d D . .
H33 H 0.4612 0.2054 0.1213 0.108 Uiso 1 1 calc R C 1
C34 C 0.6114(7) 0.2600(9) 0.0926(4) 0.088(2) Uani 0.564(7) 1 d PD D 1
H34A H 0.6580 0.3188 0.0671 0.132 Uiso 0.564(7) 1 calc PR D 1
H34B H 0.5918 0.1780 0.0717 0.132 Uiso 0.564(7) 1 calc PR D 1
H34C H 0.6614 0.2792 0.1393 0.132 Uiso 0.564(7) 1 calc PR D 1
C35 C 0.402(2) 0.190(5) 0.0239(10) 0.080(6) Uani 0.564(7) 1 d PD D 1
H35A H 0.3173 0.1598 0.0277 0.120 Uiso 0.564(7) 1 calc PR D 1
H35B H 0.4175 0.1217 0.0110 0.120 Uiso 0.564(7) 1 calc PR D 1
H35C H 0.4145 0.2411 -0.0107 0.120 Uiso 0.564(7) 1 calc PR D 1
C34D C 0.6191(9) 0.3561(11) 0.0669(5) 0.088(2) Uani 0.436(7) 1 d PD D 2
H34D H 0.5947 0.3948 0.0311 0.132 Uiso 0.436(7) 1 calc PR D 2
H34E H 0.6545 0.3069 0.0497 0.132 Uiso 0.436(7) 1 calc PR D 2
H34F H 0.6811 0.4188 0.1053 0.132 Uiso 0.436(7) 1 calc PR D 2
C35D C 0.406(3) 0.208(7) 0.0199(13) 0.080(6) Uani 0.436(7) 1 d PD D 2
H35D H 0.3220 0.1919 0.0203 0.120 Uiso 0.436(7) 1 calc PR D 2
H35E H 0.4068 0.1322 0.0045 0.120 Uiso 0.436(7) 1 calc PR D 2
H35F H 0.4353 0.2644 -0.0108 0.120 Uiso 0.436(7) 1 calc PR D 2
C36 C 0.3067(2) 0.21279(19) 0.41375(11) 0.0267(4) Uani 1 1 d . . .
C37 C 0.3247(2) 0.2100(2) 0.48308(12) 0.0332(5) Uani 1 1 d . . .
H37 H 0.4023 0.2207 0.5090 0.040 Uiso 1 1 calc R . .
C38 C 0.2307(3) 0.1919(2) 0.51432(14) 0.0404(6) Uani 1 1 d . . .
H38 H 0.2458 0.1903 0.5613 0.048 Uiso 1 1 calc R . .
C39 C 0.1157(3) 0.1762(2) 0.47916(15) 0.0424(6) Uani 1 1 d . . .
C40 C 0.0977(2) 0.1779(3) 0.41039(15) 0.0411(6) Uani 1 1 d . . .
H40 H 0.0198 0.1672 0.3848 0.049 Uiso 1 1 calc R . .
C41 C 0.1896(2) 0.1949(2) 0.37793(13) 0.0340(5) Uani 1 1 d . . .
H41 H 0.1731 0.1944 0.3308 0.041 Uiso 1 1 calc R . .
C42 C 0.0148(3) 0.1614(3) 0.51422(19) 0.0603(9) Uani 1 1 d . . .
H42A H 0.0099 0.1047 0.5452 0.090 Uiso 1 1 calc R . .
H42B H -0.0649 0.1296 0.4803 0.090 Uiso 1 1 calc R . .
H42C H 0.0346 0.2405 0.5396 0.090 Uiso 1 1 calc R . .
C43 C 0.5233(2) 0.2954(2) 0.42331(10) 0.0243(4) Uani 1 1 d . . .
C44 C 0.6066(2) 0.2481(2) 0.43291(12) 0.0286(5) Uani 1 1 d . . .
H44 H 0.5823 0.1688 0.4097 0.034 Uiso 1 1 calc R . .
C45 C 0.7259(2) 0.3156(2) 0.47627(13) 0.0361(5) Uani 1 1 d . . .
H45 H 0.7814 0.2814 0.4817 0.043 Uiso 1 1 calc R . .
C46 C 0.7647(2) 0.4311(2) 0.51132(13) 0.0370(6) Uani 1 1 d . . .
C47 C 0.6822(2) 0.4803(2) 0.50061(13) 0.0353(5) Uani 1 1 d . . .
H47 H 0.7072 0.5601 0.5234 0.042 Uiso 1 1 calc R . .
C48 C 0.5643(2) 0.4143(2) 0.45722(12) 0.0305(5) Uani 1 1 d . . .
H48 H 0.5104 0.4500 0.4503 0.037 Uiso 1 1 calc R . .
C49 C 0.8922(3) 0.5028(3) 0.56000(17) 0.0570(8) Uani 1 1 d . . .
H49A H 0.8840 0.5243 0.6049 0.085 Uiso 1 1 calc R . .
H49B H 0.9393 0.5770 0.5440 0.085 Uiso 1 1 calc R . .
H49C H 0.9358 0.4535 0.5625 0.085 Uiso 1 1 calc R . .
C50 C 0.0090(3) 0.1949(4) 0.2060(2) 0.0641(10) Uani 1 1 d . . .
H50A H -0.0083 0.1694 0.2481 0.096 Uiso 1 1 calc R . .
H50B H -0.0693 0.1697 0.1718 0.096 Uiso 1 1 calc R . .
H50C H 0.0579 0.2835 0.2141 0.096 Uiso 1 1 calc R . .
C51 C 0.1065(4) 0.1398(4) 0.08022(17) 0.0611(9) Uani 1 1 d . . .
H51A H 0.1765 0.2179 0.0807 0.092 Uiso 1 1 calc R . .
H51B H 0.0291 0.1380 0.0560 0.092 Uiso 1 1 calc R . .
H51C H 0.1162 0.0738 0.0574 0.092 Uiso 1 1 calc R . .
C52 C -0.0683(4) -0.1214(4) 0.2692(2) 0.0756(11) Uani 1 1 d . . .
H52A H -0.0579 -0.0400 0.2842 0.113 Uiso 1 1 calc R . .
H52B H -0.0473 -0.1546 0.3086 0.113 Uiso 1 1 calc R . .
H52C H -0.1545 -0.1744 0.2437 0.113 Uiso 1 1 calc R . .
C53 C 0.0152(3) -0.1137(3) 0.22517(18) 0.0562(8) Uani 1 1 d . . .
H53A H 0.1022 -0.0680 0.2527 0.067 Uiso 1 1 calc R . .
H53B H 0.0001 -0.1968 0.2079 0.067 Uiso 1 1 calc R . .
C54 C -0.1187(3) -0.1205(3) 0.1163(2) 0.0664(10) Uani 1 1 d . . .
H54A H -0.1178 -0.0751 0.0789 0.080 Uiso 1 1 calc R . .
H54B H -0.1866 -0.1253 0.1360 0.080 Uiso 1 1 calc R . .
C55 C -0.1435(4) -0.2466(4) 0.0887(2) 0.0780(12) Uani 1 1 d . . .
H55A H -0.0706 -0.2433 0.0760 0.117 Uiso 1 1 calc R . .
H55B H -0.2149 -0.2820 0.0489 0.117 Uiso 1 1 calc R . .
H55C H -0.1613 -0.2968 0.1233 0.117 Uiso 1 1 calc R . .
C1S C 0.9668(12) 0.3855(12) 0.0850(7) 0.111(2) Uiso 0.50 1 d PD E -1
H1S1 H 1.0304 0.3581 0.0925 0.166 Uiso 0.50 1 calc PR E -1
H1S2 H 0.8845 0.3148 0.0722 0.166 Uiso 0.50 1 calc PR E -1
H1S3 H 0.9763 0.4365 0.1266 0.166 Uiso 0.50 1 calc PR E -1
C2S C 0.9791(8) 0.4477(8) 0.0369(4) 0.111(2) Uiso 0.50 1 d PGD E -1
C3S C 0.9153(6) 0.5067(8) 0.0070(4) 0.0909(15) Uiso 0.50 1 d PGD E -1
H3S H 0.8466 0.5043 0.0214 0.109 Uiso 0.50 1 calc PR E -1
C4S C 0.9519(7) 0.5691(7) -0.0440(4) 0.0909(15) Uiso 0.50 1 d PGD E -1
H4S H 0.9083 0.6094 -0.0645 0.109 Uiso 0.50 1 calc PR E -1
C5S C 1.0524(7) 0.5726(7) -0.0652(3) 0.111(2) Uiso 0.50 1 d PGD E -1
H5S H 1.0775 0.6152 -0.1000 0.133 Uiso 0.50 1 calc PR E -1
C6S C 1.1163(6) 0.5136(7) -0.0352(4) 0.0909(15) Uiso 0.50 1 d PGD E -1
H6S H 1.1850 0.5160 -0.0497 0.109 Uiso 0.50 1 calc PR E -1
C7S C 1.0796(7) 0.4512(7) 0.0158(4) 0.0909(15) Uiso 0.50 1 d PGD E -1
H7S H 1.1232 0.4109 0.0363 0.109 Uiso 0.50 1 calc PR E -1

loop_
_atom_site_aniso_label
_atom_site_aniso_U_11
_atom_site_aniso_U_22
_atom_site_aniso_U_33
_atom_site_aniso_U_23
_atom_site_aniso_U_13
_atom_site_aniso_U_12
Ti1 0.0265(2) 0.01659(18) 0.01770(19) 0.00203(13) 0.00185(14) 0.00967(15)
Al1 0.0342(4) 0.0407(4) 0.0314(4) 0.0032(3) -0.0012(3) 0.0165(3)
O1 0.0412(11) 0.0449(11) 0.0479(12) 0.0071(9) -0.0077(9) 0.0081(9)
N1 0.0307(9) 0.0226(9) 0.0250(9) 0.0018(7) 0.0065(7) 0.0124(8)
N2 0.0402(11) 0.0248(9) 0.0226(9) 0.0081(7) 0.0040(8) 0.0060(8)
N3 0.0256(9) 0.0233(8) 0.0194(8) 0.0001(7) 0.0013(7) 0.0118(7)
N4 0.0316(10) 0.0293(10) 0.0243(9) -0.0018(8) -0.0010(8) 0.0158(8)
C1 0.0455(16) 0.0544(18) 0.077(2) 0.0110(16) 0.0265(16) 0.0327(15)
C2 0.0355(12) 0.0343(12) 0.0356(13) 0.0042(10) 0.0126(10) 0.0175(10)
C3 0.0303(12) 0.0387(13) 0.0366(14) 0.0041(11) 0.0100(10) 0.0100(10)
C4 0.0356(12) 0.0324(12) 0.0240(11) 0.0054(9) 0.0079(9) 0.0038(10)
C5 0.0376(14) 0.0391(14) 0.0398(15) 0.0107(12) 0.0060(12) -0.0054(11)
C6 0.142(5) 0.100(4) 0.190(6) 0.051(4) 0.131(5) 0.079(4)
C7 0.058(2) 0.069(2) 0.123(4) 0.016(2) -0.003(2) 0.045(2)
C8 0.065(2) 0.0550(19) 0.091(3) 0.0066(18) 0.0226(19) 0.0461(18)
C9 0.0513(18) 0.0402(16) 0.0471(18) 0.0049(13) 0.0052(14) -0.0054(13)
C10 0.050(2) 0.076(3) 0.116(4) -0.004(3) 0.048(2) -0.0037(19)
C11 0.053(2) 0.073(3) 0.092(3) 0.057(2) -0.011(2) -0.0213(19)
C12 0.0323(11) 0.0202(10) 0.0360(13) 0.0004(9) 0.0067(9) 0.0143(9)
C13 0.0444(14) 0.0221(11) 0.0396(14) 0.0063(10) 0.0050(11) 0.0152(10)
C14 0.0596(18) 0.0218(12) 0.0564(18) 0.0098(12) 0.0113(14) 0.0133(12)
C15 0.0600(19) 0.0211(12) 0.068(2) -0.0017(13) 0.0121(16) 0.0102(12)
C16 0.0607(19) 0.0334(14) 0.0520(18) -0.0153(13) 0.0084(15) 0.0156(13)
C17 0.0475(15) 0.0316(13) 0.0400(15) -0.0066(11) 0.0119(12) 0.0165(11)
C18 0.0578(17) 0.0290(12) 0.0378(15) 0.0142(11) 0.0076(13) 0.0115(12)
C19 0.075(2) 0.089(3) 0.0483(19) 0.0351(19) 0.0135(17) 0.043(2)
C20 0.079(2) 0.0395(15) 0.0507(18) 0.0088(13) 0.0179(16) 0.0289(16)
C21 0.066(2) 0.0535(18) 0.0371(16) -0.0095(13) 0.0200(15) 0.0117(16)
C22 0.090(4) 0.082(3) 0.049(3) 0.003(2) 0.037(3) 0.040(3)
C23 0.094(4) 0.067(4) 0.059(4) 0.023(3) 0.026(3) 0.043(3)
C22D 0.090(4) 0.082(3) 0.049(3) 0.003(2) 0.037(3) 0.040(3)
C23D 0.094(4) 0.067(4) 0.059(4) 0.023(3) 0.026(3) 0.043(3)
C24 0.0483(15) 0.0269(12) 0.0285(12) 0.0132(10) -0.0026(11) 0.0014(11)
C25 0.100(3) 0.0244(13) 0.0345(15) 0.0065(11) -0.0089(16) 0.0213(15)
C26 0.149(4) 0.0354(17) 0.051(2) 0.0110(15) -0.016(2) 0.040(2)
C27 0.135(4) 0.0419(19) 0.055(2) 0.0279(17) -0.019(2) 0.019(2)
C28 0.073(2) 0.070(2) 0.0412(18) 0.0361(18) 0.0015(16) 0.0065(19)
C29 0.0456(16) 0.067(2) 0.0341(15) 0.0288(14) 0.0071(12) 0.0086(15)
C30 0.134(4) 0.0383(16) 0.0415(17) 0.0033(13) -0.001(2) 0.054(2)
C31 0.128(4) 0.054(2) 0.057(2) 0.0133(18) 0.010(2) 0.042(2)
C32 0.138(4) 0.065(3) 0.066(3) -0.023(2) -0.022(3) 0.060(3)
C33 0.113(4) 0.180(5) 0.0350(18) 0.046(3) 0.039(2) 0.105(4)
C34 0.080(4) 0.112(6) 0.060(4) -0.014(3) 0.025(3) 0.036(4)
C35 0.072(3) 0.063(15) 0.097(4) 0.013(5) 0.028(3) 0.023(4)
C34D 0.080(4) 0.112(6) 0.060(4) -0.014(3) 0.025(3) 0.036(4)
C35D 0.072(3) 0.063(15) 0.097(4) 0.013(5) 0.028(3) 0.023(4)
C36 0.0300(11) 0.0215(10) 0.0254(11) -0.0009(8) 0.0056(9) 0.0108(8)
C37 0.0400(13) 0.0315(12) 0.0269(12) 0.0052(9) 0.0085(10) 0.0157(10)
C38 0.0515(16) 0.0369(13) 0.0304(13) 0.0054(10) 0.0176(11) 0.0157(12)
C39 0.0395(14) 0.0334(13) 0.0470(16) -0.0020(11) 0.0204(12) 0.0081(11)
C40 0.0299(12) 0.0404(14) 0.0430(15) -0.0077(11) 0.0067(11) 0.0114(11)
C41 0.0315(12) 0.0362(12) 0.0294(12) -0.0028(10) 0.0041(9) 0.0146(10)
C42 0.0513(18) 0.060(2) 0.065(2) 0.0023(16) 0.0336(16) 0.0157(15)
C43 0.0269(10) 0.0265(10) 0.0166(9) 0.0037(8) 0.0023(8) 0.0114(8)
C44 0.0317(11) 0.0269(11) 0.0257(11) 0.0051(9) 0.0036(9) 0.0139(9)
C45 0.0314(12) 0.0426(14) 0.0341(13) 0.0096(11) 0.0026(10) 0.0193(11)
C46 0.0294(12) 0.0413(14) 0.0275(12) 0.0037(10) -0.0019(9) 0.0097(10)
C47 0.0362(13) 0.0304(12) 0.0273(12) -0.0036(9) -0.0006(10) 0.0102(10)
C48 0.0334(12) 0.0292(11) 0.0265(11) -0.0003(9) 0.0019(9) 0.0157(10)
C49 0.0347(14) 0.062(2) 0.0489(18) -0.0047(15) -0.0106(13) 0.0122(14)
C50 0.0514(19) 0.083(3) 0.068(2) 0.0096(19) 0.0059(16) 0.0450(19)
C51 0.067(2) 0.065(2) 0.0387(17) 0.0158(15) 0.0004(15) 0.0253(18)
C52 0.083(3) 0.054(2) 0.075(3) 0.0080(19) 0.031(2) 0.016(2)
C53 0.0456(16) 0.0526(18) 0.056(2) 0.0172(15) 0.0024(14) 0.0135(14)
C54 0.0465(18) 0.056(2) 0.060(2) 0.0024(16) -0.0157(16) 0.0066(15)
C55 0.080(3) 0.058(2) 0.066(2) 0.0000(19) -0.001(2) 0.016(2)

loop_
_atom_type_symbol
_atom_type_description
_atom_type_scat_dispersion_real
_atom_type_scat_dispersion_imag
_atom_type_scat_source
C C 0.0033 0.0016 'International Tables Vol C Tables 4.2.6.8 and 6.1.1.4'
H H 0.0000 0.0000 'International Tables Vol C Tables 4.2.6.8 and 6.1.1.4'
N N 0.0061 0.0033 'International Tables Vol C Tables 4.2.6.8 and 6.1.1.4'
O O 0.0106 0.0060 'International Tables Vol C Tables 4.2.6.8 and 6.1.1.4'
Al Al 0.0645 0.0514 'International Tables Vol C Tables 4.2.6.8 and 6.1.1.4'
Ti Ti 0.2776 0.4457 'International Tables Vol C Tables 4.2.6.8 and 6.1.1.4'

loop_
_geom_angle_atom_site_label_1
_geom_angle_atom_site_label_2
_geom_angle_atom_site_label_3
_geom_angle
N4 Ti1 N3 110.37(9)
N4 Ti1 N2 107.49(9)
N3 Ti1 N2 120.48(8)
N4 Ti1 N1 106.66(8)
N3 Ti1 N1 114.87(8)
N2 Ti1 N1 95.43(8)
N4 Al1 O1 98.48(10)
N4 Al1 C50 117.10(13)
O1 Al1 C50 104.08(15)
N4 Al1 C51 118.99(14)
O1 Al1 C51 105.38(14)
C50 Al1 C51 110.10(17)
C54 O1 C53 116.1(2)
C54 O1 Al1 120.4(2)
C53 O1 Al1 120.80(18)
C2 N1 C12 125.76(19)
C2 N1 Ti1 111.76(15)
C12 N1 Ti1 122.11(14)
C4 N2 C24 125.4(2)
C4 N2 Ti1 109.51(16)
C24 N2 Ti1 124.46(18)
C36 N3 C43 113.39(17)
C36 N3 Ti1 131.04(14)
C43 N3 Ti1 115.30(14)
Ti1 N4 Al1 166.34(14)
C8 C1 C6 105.6(3)
C8 C1 C7 107.7(3)
C6 C1 C7 109.8(4)
C8 C1 C2 117.6(3)
C6 C1 C2 107.8(3)
C7 C1 C2 108.0(3)
N1 C2 C3 121.3(2)
N1 C2 C1 126.9(2)
C3 C2 C1 111.7(2)
C4 C3 C2 134.3(2)
C4 C3 H3 112.9
C2 C3 H3 112.9
N2 C4 C3 120.7(2)
N2 C4 C5 125.0(2)
C3 C4 C5 114.1(2)
C11 C5 C9 110.0(3)
C11 C5 C10 105.9(4)
C9 C5 C10 105.6(3)
C11 C5 C4 116.9(3)
C9 C5 C4 106.0(2)
C10 C5 C4 111.9(3)
C1 C6 H6A 109.5
C1 C6 H6B 109.5
H6A C6 H6B 109.5
C1 C6 H6C 109.5
H6A C6 H6C 109.5
H6B C6 H6C 109.5
C1 C7 H7A 109.5
C1 C7 H7B 109.5
H7A C7 H7B 109.5
C1 C7 H7C 109.5
H7A C7 H7C 109.5
H7B C7 H7C 109.5
C1 C8 H8A 109.5
C1 C8 H8B 109.5
H8A C8 H8B 109.5
C1 C8 H8C 109.5
H8A C8 H8C 109.5
H8B C8 H8C 109.5
C5 C9 H9A 109.5
C5 C9 H9B 109.5
H9A C9 H9B 109.5
C5 C9 H9C 109.5
H9A C9 H9C 109.5
H9B C9 H9C 109.5
C5 C10 H10A 109.5
C5 C10 H10B 109.5
H10A C10 H10B 109.5
C5 C10 H10C 109.5
H10A C10 H10C 109.5
H10B C10 H10C 109.5
C5 C11 H11A 109.5
C5 C11 H11B 109.5
H11A C11 H11B 109.5
C5 C11 H11C 109.5
H11A C11 H11C 109.5
H11B C11 H11C 109.5
C13 C12 C17 120.5(2)
C13 C12 N1 120.0(2)
C17 C12 N1 119.4(2)
C12 C13 C14 118.4(2)
C12 C13 C18 123.8(2)
C14 C13 C18 117.8(3)
C15 C14 C13 121.5(3)
C15 C14 H14 119.2
C13 C14 H14 119.2
C14 C15 C16 119.6(3)
C14 C15 H15 120.2
C16 C15 H15 120.2
C15 C16 C17 121.9(3)
C15 C16 H16 119.1
C17 C16 H16 119.1
C16 C17 C12 118.0(3)
C16 C17 C21 118.8(3)
C12 C17 C21 123.2(2)
C13 C18 C20 111.7(3)
C13 C18 C19 111.5(3)
C20 C18 C19 110.3(3)
C13 C18 H18 107.7
C20 C18 H18 107.7
C19 C18 H18 107.7
C18 C19 H19A 109.5
C18 C19 H19B 109.5
H19A C19 H19B 109.5
C18 C19 H19C 109.5
H19A C19 H19C 109.5
H19B C19 H19C 109.5
C18 C20 H20A 109.5
C18 C20 H20B 109.5
H20A C20 H20B 109.5
C18 C20 H20C 109.5
H20A C20 H20C 109.5
H20B C20 H20C 109.5
C23 C21 C22D 124.9(7)
C23 C21 C17 108.0(4)
C22D C21 C17 124.7(7)
C23 C21 C23D 22.4(7)
C22D C21 C23D 105.8(9)
C17 C21 C23D 120.6(9)
C23 C21 C22 109.3(4)
C22D C21 C22 43.0(6)
C17 C21 C22 108.0(3)
C23D C21 C22 87.3(8)
C23 C21 H21 110.5
C22D C21 H21 67.5
C17 C21 H21 110.5
C23D C21 H21 116.8
C22 C21 H21 110.5
C21 C22 H22A 109.5
C21 C22 H22B 109.5
C21 C22 H22C 109.5
C21 C23 H23A 109.5
C21 C23 H23B 109.5
C21 C23 H23C 109.5
C21 C22D H22D 109.5
C21 C22D H22E 109.5
H22D C22D H22E 109.5
C21 C22D H22F 109.5
H22D C22D H22F 109.5
H22E C22D H22F 109.5
C21 C23D H23D 109.5
C21 C23D H23E 109.5
H23D C23D H23E 109.5
C21 C23D H23F 109.5
H23D C23D H23F 109.5
H23E C23D H23F 109.5
C25 C24 C29 120.5(3)
C25 C24 N2 120.3(2)
C29 C24 N2 119.0(3)
C24 C25 C26 119.2(3)
C24 C25 C30 122.5(3)
C26 C25 C30 118.2(3)
C27 C26 C25 120.8(4)
C27 C26 H26 119.6
C25 C26 H26 119.6
C28 C27 C26 119.5(3)
C28 C27 H27 120.2
C26 C27 H27 120.2
C27 C28 C29 122.6(4)
C27 C28 H28 118.7
C29 C28 H28 118.7
C28 C29 C24 117.2(4)
C28 C29 C33 120.6(3)
C24 C29 C33 122.1(3)
C31 C30 C25 110.1(3)
C31 C30 C32 110.3(4)
C25 C30 C32 112.9(4)
C31 C30 H30 107.8
C25 C30 H30 107.8
C32 C30 H30 107.8
C30 C31 H31A 109.5
C30 C31 H31B 109.5
H31A C31 H31B 109.5
C30 C31 H31C 109.5
H31A C31 H31C 109.5
H31B C31 H31C 109.5
C30 C32 H32A 109.5
C30 C32 H32B 109.5
H32A C32 H32B 109.5
C30 C32 H32C 109.5
H32A C32 H32C 109.5
H32B C32 H32C 109.5
C34 C33 C29 129.9(5)
C34 C33 C35 105.7(17)
C29 C33 C35 118(2)
C34 C33 C35D 107(2)
C29 C33 C35D 112(3)
C35 C33 C35D 9(6)
C34 C33 C34D 48.4(5)
C29 C33 C34D 97.3(5)
C35 C33 C34D 100.9(14)
C35D C33 C34D 95.5(18)
C34 C33 H33 98.7
C29 C33 H33 98.7
C35 C33 H33 98.7
C35D C33 H33 106.6
C34D C33 H33 145.3
C33 C34 H34A 109.5
C33 C34 H34B 109.5
C33 C34 H34C 109.5
C33 C35 H35A 109.5
C33 C35 H35B 109.5
C33 C35 H35C 109.5
C33 C34D H34D 109.5
C33 C34D H34E 109.5
H34D C34D H34E 109.5
C33 C34D H34F 109.5
H34D C34D H34F 109.5
H34E C34D H34F 109.5
C33 C35D H35D 109.5
C33 C35D H35E 109.5
H35D C35D H35E 109.5
C33 C35D H35F 109.5
H35D C35D H35F 109.5
H35E C35D H35F 109.5
C41 C36 C37 116.9(2)
C41 C36 N3 120.8(2)
C37 C36 N3 122.2(2)
C38 C37 C36 121.0(2)
C38 C37 H37 119.5
C36 C37 H37 119.5
C39 C38 C37 122.1(3)
C39 C38 H38 119.0
C37 C38 H38 119.0
C38 C39 C40 116.8(2)
C38 C39 C42 121.8(3)
C40 C39 C42 121.4(3)
C41 C40 C39 122.3(3)
C41 C40 H40 118.9
C39 C40 H40 118.9
C40 C41 C36 120.9(2)
C40 C41 H41 119.5
C36 C41 H41 119.5
C39 C42 H42A 109.5
C39 C42 H42B 109.5
H42A C42 H42B 109.5
C39 C42 H42C 109.5
H42A C42 H42C 109.5
H42B C42 H42C 109.5
C44 C43 C48 117.5(2)
C44 C43 N3 122.2(2)
C48 C43 N3 120.2(2)
C43 C44 C45 120.9(2)
C43 C44 H44 119.5
C45 C44 H44 119.5
C46 C45 C44 121.3(2)
C46 C45 H45 119.3
C44 C45 H45 119.3
C45 C46 C47 118.0(2)
C45 C46 C49 121.5(3)
C47 C46 C49 120.5(3)
C48 C47 C46 120.9(2)
C48 C47 H47 119.6
C46 C47 H47 119.6
C47 C48 C43 121.3(2)
C47 C48 H48 119.4
C43 C48 H48 119.4
C46 C49 H49A 109.5
C46 C49 H49B 109.5
H49A C49 H49B 109.5
C46 C49 H49C 109.5
H49A C49 H49C 109.5
H49B C49 H49C 109.5
Al1 C50 H50A 109.5
Al1 C50 H50B 109.5
H50A C50 H50B 109.5
Al1 C50 H50C 109.5
H50A C50 H50C 109.5
H50B C50 H50C 109.5
Al1 C51 H51A 109.5
Al1 C51 H51B 109.5
H51A C51 H51B 109.5
Al1 C51 H51C 109.5
H51A C51 H51C 109.5
H51B C51 H51C 109.5
C53 C52 H52A 109.5
C53 C52 H52B 109.5
H52A C52 H52B 109.5
C53 C52 H52C 109.5
H52A C52 H52C 109.5
H52B C52 H52C 109.5
O1 C53 C52 113.6(3)
O1 C53 H53A 108.8
C52 C53 H53A 108.8
O1 C53 H53B 108.8
C52 C53 H53B 108.8
H53A C53 H53B 107.7
O1 C54 C55 112.2(3)
O1 C54 H54A 109.2
C55 C54 H54A 109.2
O1 C54 H54B 109.2
C55 C54 H54B 109.2
H54A C54 H54B 107.9
C54 C55 H55A 109.5
C54 C55 H55B 109.5
H55A C55 H55B 109.5
C54 C55 H55C 109.5
H55A C55 H55C 109.5
H55B C55 H55C 109.5
C2S C1S H1S1 109.5
C2S C1S H1S2 109.5
H1S1 C1S H1S2 109.5
C2S C1S H1S3 109.5
H1S1 C1S H1S3 109.5
H1S2 C1S H1S3 109.5
C1S C2S C3S 133.1(7)
C1S C2S C7S 106.9(7)
C3S C2S C7S 120.0
C4S C3S C2S 120.0
C4S C3S H3S 120.0
C2S C3S H3S 120.0
C3S C4S C5S 120.0
C3S C4S H4S 120.0
C5S C4S H4S 120.0
C6S C5S C4S 120.0
C6S C5S H5S 120.0
C4S C5S H5S 120.0
C5S C6S C7S 120.0
C5S C6S H6S 120.0
C7S C6S H6S 120.0
C6S C7S C2S 120.0
C6S C7S H7S 120.0
C2S C7S H7S 120.0

loop_
_geom_bond_atom_site_label_1
_geom_bond_atom_site_label_2
_geom_bond_distance
Ti1 N4 1.6922(19)
Ti1 N3 2.0209(18)
Ti1 N2 2.049(2)
Ti1 N1 2.0816(19)
Al1 N4 1.834(2)
Al1 O1 1.960(2)
Al1 C50 1.961(4)
Al1 C51 1.969(3)
O1 C54 1.452(3)
O1 C53 1.467(4)
N1 C2 1.326(3)
N1 C12 1.457(3)
N2 C4 1.346(3)
N2 C24 1.444(3)
N3 C36 1.421(3)
N3 C43 1.433(3)
C1 C8 1.523(5)
C1 C6 1.535(6)
C1 C7 1.546(6)
C1 C2 1.573(4)
C2 C3 1.435(4)
C3 C4 1.392(4)
C3 H3 0.9500
C4 C5 1.577(3)
C5 C11 1.509(5)
C5 C9 1.516(4)
C5 C10 1.557(6)
C6 H6A 0.9800
C6 H6B 0.9800
C6 H6C 0.9800
C7 H7A 0.9800
C7 H7B 0.9800
C7 H7C 0.9800
C8 H8A 0.9800
C8 H8B 0.9800
C8 H8C 0.9800
C9 H9A 0.9800
C9 H9B 0.9800
C9 H9C 0.9800
C10 H10A 0.9800
C10 H10B 0.9800
C10 H10C 0.9800
C11 H11A 0.9800
C11 H11B 0.9800
C11 H11C 0.9800
C12 C13 1.403(4)
C12 C17 1.409(4)
C13 C14 1.408(4)
C13 C18 1.516(4)
C14 C15 1.368(5)
C14 H14 0.9500
C15 C16 1.371(5)
C15 H15 0.9500
C16 C17 1.405(4)
C16 H16 0.9500
C17 C21 1.524(5)
C18 C20 1.517(5)
C18 C19 1.546(5)
C18 H18 1.0000
C19 H19A 0.9800
C19 H19B 0.9800
C19 H19C 0.9800
C20 H20A 0.9800
C20 H20B 0.9800
C20 H20C 0.9800
C21 C23 1.487(7)
C21 C22D 1.518(11)
C21 C23D 1.548(13)
C21 C22 1.577(6)
C21 H21 1.0000
C22 H22A 0.9800
C22 H22B 0.9800
C22 H22C 0.9800
C23 H23A 0.9800
C23 H23B 0.9800
C23 H23C 0.9800
C22D H22D 0.9800
C22D H22E 0.9800
C22D H22F 0.9800
C23D H23D 0.9800
C23D H23E 0.9800
C23D H23F 0.9800
C24 C25 1.393(5)
C24 C29 1.419(4)
C25 C26 1.408(4)
C25 C30 1.507(5)
C26 C27 1.374(6)
C26 H26 0.9500
C27 C28 1.370(7)
C27 H27 0.9500
C28 C29 1.402(5)
C28 H28 0.9500
C29 C33 1.503(6)
C30 C31 1.472(7)
C30 C32 1.536(5)
C30 H30 1.0000
C31 H31A 0.9800
C31 H31B 0.9800
C31 H31C 0.9800
C32 H32A 0.9800
C32 H32B 0.9800
C32 H32C 0.9800
C33 C34 1.501(8)
C33 C35 1.534(12)
C33 C35D 1.547(14)
C33 C34D 1.692(10)
C33 H33 1.0000
C34 H34A 0.9800
C34 H34B 0.9800
C34 H34C 0.9800
C35 H35A 0.9800
C35 H35B 0.9800
C35 H35C 0.9800
C34D H34D 0.9800
C34D H34E 0.9800
C34D H34F 0.9800
C35D H35D 0.9800
C35D H35E 0.9800
C35D H35F 0.9800
C36 C41 1.403(3)
C36 C37 1.405(3)
C37 C38 1.390(4)
C37 H37 0.9500
C38 C39 1.386(4)
C38 H38 0.9500
C39 C40 1.391(4)
C39 C42 1.523(4)
C40 C41 1.386(4)
C40 H40 0.9500
C41 H41 0.9500
C42 H42A 0.9800
C42 H42B 0.9800
C42 H42C 0.9800
C43 C44 1.390(3)
C43 C48 1.405(3)
C44 C45 1.400(3)
C44 H44 0.9500
C45 C46 1.384(4)
C45 H45 0.9500
C46 C47 1.400(4)
C46 C49 1.515(3)
C47 C48 1.387(3)
C47 H47 0.9500
C48 H48 0.9500
C49 H49A 0.9800
C49 H49B 0.9800
C49 H49C 0.9800
C50 H50A 0.9800
C50 H50B 0.9800
C50 H50C 0.9800
C51 H51A 0.9800
C51 H51B 0.9800
C51 H51C 0.9800
C52 C53 1.490(5)
C52 H52A 0.9800
C52 H52B 0.9800
C52 H52C 0.9800
C53 H53A 0.9900
C53 H53B 0.9900
C54 C55 1.501(6)
C54 H54A 0.9900
C54 H54B 0.9900
C55 H55A 0.9800
C55 H55B 0.9800
C55 H55C 0.9800
C1S C2S 1.298(13)
C1S H1S1 0.9800
C1S H1S2 0.9800
C1S H1S3 0.9800
C2S C3S 1.3900
C2S C7S 1.3900
C3S C4S 1.3900
C3S H3S 0.9500
C4S C5S 1.3900
C4S H4S 0.9500
C5S C6S 1.3900
C5S H5S 0.9500
C6S C7S 1.3900
C6S H6S 0.9500
C7S H7S 0.9500

loop_
_geom_torsion_atom_site_label_1
_geom_torsion_atom_site_label_2
_geom_torsion_atom_site_label_3
_geom_torsion_atom_site_label_4
_geom_torsion
N4 Al1 O1 C54 -169.3(3)
C50 Al1 O1 C54 69.8(3)
C51 Al1 O1 C54 -46.0(3)
N4 Al1 O1 C53 29.8(3)
C50 Al1 O1 C53 -91.0(3)
C51 Al1 O1 C53 153.2(3)
N4 Ti1 N1 C2 151.97(18)
N3 Ti1 N1 C2 -85.39(18)
N2 Ti1 N1 C2 41.88(18)
N4 Ti1 N1 C12 -34.67(19)
N3 Ti1 N1 C12 87.96(18)
N2 Ti1 N1 C12 -144.77(18)
N4 Ti1 N2 C4 -160.28(16)
N3 Ti1 N2 C4 72.20(19)
N1 Ti1 N2 C4 -50.90(17)
N4 Ti1 N2 C24 28.5(2)
N3 Ti1 N2 C24 -99.0(2)
N1 Ti1 N2 C24 137.9(2)
N4 Ti1 N3 C36 8.0(2)
N2 Ti1 N3 C36 134.20(19)
N1 Ti1 N3 C36 -112.62(19)
N4 Ti1 N3 C43 -165.58(15)
N2 Ti1 N3 C43 -39.38(18)
N1 Ti1 N3 C43 73.81(16)
N3 Ti1 N4 Al1 115.8(5)
N2 Ti1 N4 Al1 -17.3(6)
N1 Ti1 N4 Al1 -118.7(5)
O1 Al1 N4 Ti1 158.9(5)
C50 Al1 N4 Ti1 -90.5(6)
C51 Al1 N4 Ti1 46.0(6)
C12 N1 C2 C3 174.7(2)
Ti1 N1 C2 C3 -12.3(3)
C12 N1 C2 C1 -6.9(4)
Ti1 N1 C2 C1 166.1(2)
C8 C1 C2 N1 6.6(5)
C6 C1 C2 N1 125.9(4)
C7 C1 C2 N1 -115.5(3)
C8 C1 C2 C3 -174.8(3)
C6 C1 C2 C3 -55.6(4)
C7 C1 C2 C3 63.1(4)
N1 C2 C3 C4 -27.0(5)
C1 C2 C3 C4 154.4(3)
C24 N2 C4 C3 -158.3(3)
Ti1 N2 C4 C3 30.6(3)
C24 N2 C4 C5 27.2(4)
Ti1 N2 C4 C5 -143.9(2)
C2 C3 C4 N2 15.1(5)
C2 C3 C4 C5 -169.9(3)
N2 C4 C5 C11 -26.0(5)
C3 C4 C5 C11 159.2(4)
N2 C4 C5 C9 97.0(3)
C3 C4 C5 C9 -77.8(3)
N2 C4 C5 C10 -148.4(3)
C3 C4 C5 C10 36.8(4)
C2 N1 C12 C13 97.2(3)
Ti1 N1 C12 C13 -75.2(3)
C2 N1 C12 C17 -87.1(3)
Ti1 N1 C12 C17 100.5(2)
C17 C12 C13 C14 4.5(4)
N1 C12 C13 C14 -179.8(2)
C17 C12 C13 C18 -177.4(3)
N1 C12 C13 C18 -1.8(4)
C12 C13 C14 C15 -1.0(5)
C18 C13 C14 C15 -179.2(3)
C13 C14 C15 C16 -2.2(5)
C14 C15 C16 C17 2.1(5)
C15 C16 C17 C12 1.3(5)
C15 C16 C17 C21 -178.1(3)
C13 C12 C17 C16 -4.6(4)
N1 C12 C17 C16 179.7(2)
C13 C12 C17 C21 174.7(3)
N1 C12 C17 C21 -1.0(4)
C12 C13 C18 C20 124.3(3)
C14 C13 C18 C20 -57.6(3)
C12 C13 C18 C19 -111.8(3)
C14 C13 C18 C19 66.3(4)
C16 C17 C21 C23 60.0(5)
C12 C17 C21 C23 -119.3(4)
C16 C17 C21 C22D -102.9(8)
C12 C17 C21 C22D 77.7(8)
C16 C17 C21 C23D 39.7(10)
C12 C17 C21 C23D -139.7(9)
C16 C17 C21 C22 -58.1(4)
C12 C17 C21 C22 122.5(4)
C4 N2 C24 C25 -109.3(3)
Ti1 N2 C24 C25 60.5(3)
C4 N2 C24 C29 74.3(3)
Ti1 N2 C24 C29 -115.9(3)
C29 C24 C25 C26 -3.1(5)
N2 C24 C25 C26 -179.5(3)
C29 C24 C25 C30 179.0(3)
N2 C24 C25 C30 2.6(5)
C24 C25 C26 C27 -0.2(7)
C30 C25 C26 C27 177.7(4)
C25 C26 C27 C28 2.1(7)
C26 C27 C28 C29 -0.7(7)
C27 C28 C29 C24 -2.6(5)
C27 C28 C29 C33 174.4(4)
C25 C24 C29 C28 4.4(4)
N2 C24 C29 C28 -179.1(3)
C25 C24 C29 C33 -172.5(4)
N2 C24 C29 C33 3.9(5)
C24 C25 C30 C31 -119.9(4)
C26 C25 C30 C31 62.2(5)
C24 C25 C30 C32 116.4(4)
C26 C25 C30 C32 -61.5(5)
C28 C29 C33 C34 102.9(6)
C24 C29 C33 C34 -80.2(7)
C28 C29 C33 C35 -43.5(19)
C24 C29 C33 C35 133.3(19)
C28 C29 C33 C35D -36(2)
C24 C29 C33 C35D 141(2)
C28 C29 C33 C34D 62.9(6)
C24 C29 C33 C34D -120.3(5)
C43 N3 C36 C41 154.2(2)
Ti1 N3 C36 C41 -19.5(3)
C43 N3 C36 C37 -28.5(3)
Ti1 N3 C36 C37 157.81(18)
C41 C36 C37 C38 -0.8(3)
N3 C36 C37 C38 -178.2(2)
C36 C37 C38 C39 -0.2(4)
C37 C38 C39 C40 0.7(4)
C37 C38 C39 C42 -177.5(3)
C38 C39 C40 C41 -0.2(4)
C42 C39 C40 C41 178.0(3)
C39 C40 C41 C36 -0.9(4)
C37 C36 C41 C40 1.3(4)
N3 C36 C41 C40 178.8(2)
C36 N3 C43 C44 122.2(2)
Ti1 N3 C43 C44 -63.1(2)
C36 N3 C43 C48 -58.5(3)
Ti1 N3 C43 C48 116.2(2)
C48 C43 C44 C45 1.7(3)
N3 C43 C44 C45 -179.0(2)
C43 C44 C45 C46 0.4(4)
C44 C45 C46 C47 -1.9(4)
C44 C45 C46 C49 178.0(3)
C45 C46 C47 C48 1.3(4)
C49 C46 C47 C48 -178.6(3)
C46 C47 C48 C43 0.9(4)
C44 C43 C48 C47 -2.3(4)
N3 C43 C48 C47 178.3(2)
C54 O1 C53 C52 -67.6(4)
Al1 O1 C53 C52 94.0(3)
C53 O1 C54 C55 -55.5(5)
Al1 O1 C54 C55 142.8(3)
C1S C2S C3S C4S 179.0(12)
C7S C2S C3S C4S 0.0
C2S C3S C4S C5S 0.0
C3S C4S C5S C6S 0.0
C4S C5S C6S C7S 0.0
C5S C6S C7S C2S 0.0
C1S C2S C7S C6S -179.2(9)
C3S C2S C7S C6S 0.0
